data_4115749
loop_
_publ_author_name
'Yoshihiro Matano'
'Hazumi Nomura'
'Hitomi Suzuki'
'Motoo Shiro'
'Haruyuki Nakano'

_publ_contact_author_email ' matano@kuchem.kyoto-u.ac.jp '
_publ_contact_author_fax ' +81-75-753-4000 '
_publ_contact_author_name ' Yoshihiro Matano'
_publ_contact_author_phone ' +81-75-753-4045 '
_publ_section_title
;
 Synthesis, Structure, and Reactions of
 (Acylimino)triaryl-\l5-bismuthanes: First Comparative Study of the
 (Acylimino)pnictorane Series
;
_journal_name_full 'Journal of the American Chemical Society'
_journal_page_first 10954
_journal_page_last 10965
_journal_paper_doi 10.1021/ja003623l
_journal_volume 123
_journal_year 2001
_chemical_formula_sum 'C29 H33 Cl3 N O Sb'
_chemical_formula_weight 639.69
_space_group_IT_number 14
_symmetry_cell_setting monoclinic
_symmetry_Int_Tables_number 14
_symmetry_space_group_name_Hall '-P 2ybc'
_symmetry_space_group_name_H-M 'P 1 21/c 1'
_cell_angle_alpha 90
_cell_angle_beta 92.144(2)
_cell_angle_gamma 90
_cell_formula_units_Z 8
_cell_length_a 16.6407(7)
_cell_length_b 13.1648(6)
_cell_length_c 26.062(1)
_cell_measurement_reflns_used 25990
_cell_measurement_temperature 123.2
_cell_measurement_theta_max 27.5
_cell_measurement_theta_min 1.4
_cell_volume 5705.4(4)
_computing_cell_refinement PROCESS-AUTO
_computing_data_collection PROCESS-AUTO
_computing_data_reduction 'teXsan Ver. 1.11'
_computing_publication_material 'teXsan Ver. 1.11'
_computing_structure_refinement 'teXsan Ver. 1.10'
_computing_structure_solution SIR92
_diffrn_detector_area_resol_mean 5.00
_diffrn_measured_fraction_theta_full 0.9939
_diffrn_measured_fraction_theta_max 0.9939
_diffrn_measurement_device_type 'Rigaku RAXIS-RAPID Imaging Plate'
_diffrn_measurement_method \w
_diffrn_radiation_type 'Mo K\a'
_diffrn_radiation_wavelength 0.7107
_diffrn_reflns_av_R_equivalents 0.105
_diffrn_reflns_limit_h_max 21
_diffrn_reflns_limit_h_min -21
_diffrn_reflns_limit_k_max 17
_diffrn_reflns_limit_k_min -16
_diffrn_reflns_limit_l_max 33
_diffrn_reflns_limit_l_min -33
_diffrn_reflns_number 52765
_diffrn_reflns_theta_full 27.49
_diffrn_reflns_theta_max 27.49
_exptl_absorpt_coefficient_mu 1.269
_exptl_absorpt_correction_T_max 0.881
_exptl_absorpt_correction_T_min 0.881
_exptl_absorpt_correction_type multi-scan
_exptl_absorpt_process_details '(Higashi, 1995)'
_exptl_crystal_colour colorless
_exptl_crystal_density_diffrn 1.489
_exptl_crystal_description needle
_exptl_crystal_size_max 0.100
_exptl_crystal_size_mid 0.100
_exptl_crystal_size_min 0.100
_refine_diff_density_max 1.95
_refine_diff_density_min -1.82
_refine_ls_extinction_method none
_refine_ls_goodness_of_fit_ref 0.947
_refine_ls_hydrogen_treatment noref
_refine_ls_number_parameters 631
_refine_ls_number_reflns 13003
_refine_ls_R_factor_gt 0.0488
_refine_ls_shift/su_max 0.0009
_refine_ls_structure_factor_coef Fsqd
_refine_ls_weighting_details 'w = 1/[\s^2^(Fo^2^) + (0.05000(Max(Fo^2^,0) + 2Fc^2^)/3)^2^]'
_refine_ls_weighting_scheme calc
_refine_ls_wR_factor_ref 0.1372
_reflns_number_gt 6640
_reflns_number_total 13003
_reflns_threshold_expression F^2^>2.0\s(F^2^)
_cod_data_source_file ja003623l_1.cif
_cod_data_source_block Mes3Sb_NCOCCl3
_cod_original_cell_volume 5705.5(4)
_cod_original_formula_sum 'C58 H66 Cl6 N2 O2 Sb2 '
_cod_database_code 4115749

loop_
_symmetry_equiv_pos_as_xyz
x,y,z
-x,1/2+y,1/2-z
-x,-y,-z
x,1/2-y,1/2+z

loop_
_atom_site_label
_atom_site_type_symbol
_atom_site_fract_x
_atom_site_fract_y
_atom_site_fract_z
_atom_site_U_iso_or_equiv
_atom_site_adp_type
_atom_site_occupancy
_atom_site_calc_flag
Sb(1) Sb 0.87650(2) 0.19000(3) 0.17816(2) 0.0216(1) Uani 1.00 d
Sb(2) Sb 0.63199(2) -0.18291(3) 0.39403(2) 0.0223(1) Uani 1.00 d
Cl(1) Cl 0.9696(1) 0.4913(1) 0.05978(7) 0.0457(5) Uani 1.00 d
Cl(2) Cl 0.8017(1) 0.4537(2) 0.0535(1) 0.0809(8) Uani 1.00 d
Cl(3) Cl 0.8700(2) 0.5690(2) 0.13823(8) 0.0722(8) Uani 1.00 d
Cl(4) Cl 0.6498(1) -0.4765(1) 0.28326(8) 0.0508(6) Uani 1.00 d
Cl(5) Cl 0.6942(1) -0.3064(2) 0.22076(7) 0.0484(5) Uani 1.00 d
Cl(6) Cl 0.5301(1) -0.3742(2) 0.22029(7) 0.0490(6) Uani 1.00 d
O(1) O 0.9693(2) 0.3694(3) 0.1544(2) 0.029(1) Uani 1.00 d
O(2) O 0.5402(2) -0.2292(3) 0.3015(2) 0.032(1) Uani 1.00 d
N(1) N 0.8413(3) 0.3041(4) 0.1326(2) 0.027(1) Uani 1.00 d
N(2) N 0.6642(3) -0.2779(4) 0.3390(2) 0.027(1) Uani 1.00 d
C(1) C 0.9018(4) 0.3698(5) 0.1304(2) 0.024(2) Uani 1.00 d
C(2) C 0.8847(4) 0.4643(5) 0.0962(2) 0.031(2) Uani 1.00 d
C(3) C 0.7732(3) 0.0931(5) 0.1685(2) 0.025(2) Uani 1.00 d
C(4) C 0.7764(4) -0.0117(5) 0.1548(2) 0.027(2) Uani 1.00 d
C(5) C 0.7047(4) -0.0644(5) 0.1473(2) 0.031(2) Uani 1.00 d
C(6) C 0.6303(4) -0.0196(6) 0.1538(2) 0.033(2) Uani 1.00 d
C(7) C 0.6285(4) 0.0827(5) 0.1677(2) 0.030(2) Uani 1.00 d
C(8) C 0.6983(4) 0.1395(5) 0.1759(2) 0.027(2) Uani 1.00 d
C(9) C 0.8533(4) -0.0707(5) 0.1489(3) 0.040(2) Uani 1.00 d
C(10) C 0.5533(4) -0.0805(6) 0.1465(3) 0.046(2) Uani 1.00 d
C(11) C 0.6891(4) 0.2484(5) 0.1938(2) 0.029(2) Uani 1.00 d
C(12) C 0.9843(3) 0.1335(5) 0.1458(2) 0.024(2) Uani 1.00 d
C(13) C 1.0588(4) 0.1403(5) 0.1729(2) 0.024(2) Uani 1.00 d
C(14) C 1.1272(3) 0.1060(5) 0.1483(3) 0.028(2) Uani 1.00 d
C(15) C 1.1229(4) 0.0655(5) 0.0990(3) 0.030(2) Uani 1.00 d
C(16) C 1.0488(4) 0.0630(5) 0.0731(2) 0.028(2) Uani 1.00 d
C(17) C 0.9785(4) 0.0986(5) 0.0952(2) 0.027(2) Uani 1.00 d
C(18) C 1.0706(4) 0.1878(5) 0.2256(2) 0.030(2) Uani 1.00 d
C(19) C 1.1980(4) 0.0324(5) 0.0733(3) 0.033(2) Uani 1.00 d
C(20) C 0.9033(4) 0.1040(6) 0.0617(2) 0.034(2) Uani 1.00 d
C(21) C 0.8809(3) 0.2109(5) 0.2594(2) 0.026(2) Uani 1.00 d
C(22) C 0.8898(3) 0.1226(5) 0.2898(2) 0.026(2) Uani 1.00 d
C(23) C 0.8817(4) 0.1315(5) 0.3431(2) 0.028(2) Uani 1.00 d
C(24) C 0.8649(4) 0.2239(5) 0.3659(2) 0.031(2) Uani 1.00 d
C(25) C 0.8602(4) 0.3097(5) 0.3355(2) 0.031(2) Uani 1.00 d
C(26) C 0.8669(3) 0.3079(5) 0.2818(2) 0.026(2) Uani 1.00 d
C(27) C 0.9074(4) 0.0201(5) 0.2684(2) 0.032(2) Uani 1.00 d
C(28) C 0.8511(4) 0.2301(6) 0.4231(3) 0.043(2) Uani 1.00 d
C(29) C 0.8600(4) 0.4035(5) 0.2525(3) 0.036(2) Uani 1.00 d
C(30) C 0.6038(4) -0.2787(5) 0.3041(2) 0.027(2) Uani 1.00 d
C(31) C 0.6184(4) -0.3562(5) 0.2595(2) 0.030(2) Uani 1.00 d
C(32) C 0.7299(3) -0.2029(4) 0.4494(2) 0.023(2) Uani 1.00 d
C(33) C 0.8072(4) -0.1879(4) 0.4300(2) 0.024(2) Uani 1.00 d
C(34) C 0.8744(4) -0.2084(5) 0.4609(3) 0.031(2) Uani 1.00 d
C(35) C 0.8699(4) -0.2400(5) 0.5112(3) 0.031(2) Uani 1.00 d
C(36) C 0.7935(4) -0.2480(5) 0.5307(2) 0.030(2) Uani 1.00 d
C(37) C 0.7235(4) -0.2291(5) 0.5013(2) 0.027(2) Uani 1.00 d
C(38) C 0.8197(4) -0.1502(5) 0.3759(3) 0.029(2) Uani 1.00 d
C(39) C 0.9440(4) -0.2673(6) 0.5427(3) 0.039(2) Uani 1.00 d
C(40) C 0.6448(4) -0.2348(6) 0.5296(3) 0.041(2) Uani 1.00 d
C(41) C 0.6343(3) -0.0217(5) 0.3805(2) 0.025(2) Uani 1.00 d
C(42) C 0.6520(3) 0.0179(5) 0.3318(2) 0.028(2) Uani 1.00 d
C(43) C 0.6549(4) 0.1235(5) 0.3276(2) 0.027(2) Uani 1.00 d
C(44) C 0.6410(4) 0.1899(5) 0.3675(3) 0.032(2) Uani 1.00 d
C(45) C 0.6246(4) 0.1474(5) 0.4147(3) 0.033(2) Uani 1.00 d
C(46) C 0.6221(3) 0.0427(5) 0.4228(2) 0.027(2) Uani 1.00 d
C(47) C 0.6661(4) -0.0464(5) 0.2853(2) 0.032(2) Uani 1.00 d
C(48) C 0.6430(4) 0.3036(5) 0.3610(3) 0.041(2) Uani 1.00 d
C(49) C 0.6074(4) 0.0008(5) 0.4755(2) 0.034(2) Uani 1.00 d
C(50) C 0.5197(3) -0.2410(5) 0.4194(2) 0.023(2) Uani 1.00 d
C(51) C 0.4481(4) -0.1844(5) 0.4150(2) 0.027(2) Uani 1.00 d
C(52) C 0.3785(4) -0.2275(5) 0.4338(2) 0.030(2) Uani 1.00 d
C(53) C 0.3779(4) -0.3240(5) 0.4552(2) 0.029(2) Uani 1.00 d
C(54) C 0.4484(4) -0.3800(5) 0.4560(2) 0.026(2) Uani 1.00 d
C(55) C 0.5201(4) -0.3421(5) 0.4375(2) 0.024(2) Uani 1.00 d
C(56) C 0.4413(4) -0.0820(5) 0.3884(3) 0.030(2) Uani 1.00 d
C(57) C 0.3020(4) -0.3684(6) 0.4754(3) 0.039(2) Uani 1.00 d
C(58) C 0.5929(4) -0.4101(5) 0.4367(3) 0.035(2) Uani 1.00 d
H(1) H 0.7063 -0.1348 0.1378 0.0352 Uiso 1.00 calc
H(2) H 0.5770 0.1151 0.1718 0.0327 Uiso 1.00 calc
H(3) H 0.8566 -0.1257 0.1733 0.0455 Uiso 1.00 calc
H(4) H 0.8559 -0.0989 0.1153 0.0455 Uiso 1.00 calc
H(5) H 0.8993 -0.0281 0.1551 0.0455 Uiso 1.00 calc
H(6) H 0.5072 -0.0382 0.1516 0.0522 Uiso 1.00 calc
H(7) H 0.5482 -0.1075 0.1121 0.0522 Uiso 1.00 calc
H(8) H 0.5520 -0.1357 0.1700 0.0522 Uiso 1.00 calc
H(9) H 0.7408 0.2804 0.1980 0.0333 Uiso 1.00 calc
H(10) H 0.6582 0.2867 0.1685 0.0333 Uiso 1.00 calc
H(11) H 0.6629 0.2511 0.2253 0.0333 Uiso 1.00 calc
H(12) H 1.1793 0.1107 0.1668 0.0333 Uiso 1.00 calc
H(13) H 1.0457 0.0348 0.0393 0.0327 Uiso 1.00 calc
H(14) H 1.0948 0.1395 0.2488 0.0344 Uiso 1.00 calc
H(15) H 1.1046 0.2457 0.2240 0.0344 Uiso 1.00 calc
H(16) H 1.0200 0.2080 0.2383 0.0344 Uiso 1.00 calc
H(17) H 1.1942 -0.0369 0.0633 0.0373 Uiso 1.00 calc
H(18) H 1.2067 0.0732 0.0440 0.0373 Uiso 1.00 calc
H(19) H 1.2441 0.0395 0.0967 0.0373 Uiso 1.00 calc
H(20) H 0.8592 0.1304 0.0805 0.0393 Uiso 1.00 calc
H(21) H 0.9101 0.1475 0.0326 0.0393 Uiso 1.00 calc
H(22) H 0.8882 0.0381 0.0492 0.0393 Uiso 1.00 calc
H(23) H 0.8885 0.0714 0.3647 0.0332 Uiso 1.00 calc
H(24) H 0.8519 0.3750 0.3523 0.0357 Uiso 1.00 calc
H(25) H 0.8666 -0.0272 0.2761 0.0364 Uiso 1.00 calc
H(26) H 0.9125 0.0231 0.2320 0.0364 Uiso 1.00 calc
H(27) H 0.9580 -0.0052 0.2831 0.0364 Uiso 1.00 calc
H(28) H 0.8392 0.2969 0.4338 0.0528 Uiso 1.00 calc
H(29) H 0.8053 0.1871 0.4321 0.0528 Uiso 1.00 calc
H(30) H 0.8964 0.2051 0.4431 0.0528 Uiso 1.00 calc
H(31) H 0.9008 0.4506 0.2629 0.0427 Uiso 1.00 calc
H(32) H 0.8656 0.3904 0.2161 0.0427 Uiso 1.00 calc
H(33) H 0.8086 0.4345 0.2563 0.0427 Uiso 1.00 calc
H(34) H 0.9272 -0.1988 0.4466 0.0372 Uiso 1.00 calc
H(35) H 0.7886 -0.2665 0.5663 0.0356 Uiso 1.00 calc
H(36) H 0.8490 -0.0869 0.3761 0.0347 Uiso 1.00 calc
H(37) H 0.8499 -0.1981 0.3564 0.0347 Uiso 1.00 calc
H(38) H 0.7694 -0.1387 0.3574 0.0347 Uiso 1.00 calc
H(39) H 0.9308 -0.2870 0.5765 0.0436 Uiso 1.00 calc
H(40) H 0.9724 -0.3213 0.5271 0.0436 Uiso 1.00 calc
H(41) H 0.9799 -0.2095 0.5456 0.0436 Uiso 1.00 calc
H(42) H 0.6443 -0.1847 0.5570 0.0445 Uiso 1.00 calc
H(43) H 0.5994 -0.2199 0.5069 0.0445 Uiso 1.00 calc
H(44) H 0.6369 -0.2996 0.5445 0.0445 Uiso 1.00 calc
H(45) H 0.6679 0.1532 0.2953 0.0334 Uiso 1.00 calc
H(46) H 0.6159 0.1919 0.4441 0.0375 Uiso 1.00 calc
H(47) H 0.6622 -0.1173 0.2934 0.0393 Uiso 1.00 calc
H(48) H 0.6276 -0.0311 0.2585 0.0393 Uiso 1.00 calc
H(49) H 0.7189 -0.0342 0.2730 0.0393 Uiso 1.00 calc
H(50) H 0.6957 0.3242 0.3507 0.0453 Uiso 1.00 calc
H(51) H 0.6048 0.3247 0.3352 0.0453 Uiso 1.00 calc
H(52) H 0.6324 0.3370 0.3924 0.0453 Uiso 1.00 calc
H(53) H 0.5563 0.0232 0.4872 0.0413 Uiso 1.00 calc
H(54) H 0.6067 -0.0721 0.4746 0.0413 Uiso 1.00 calc
H(55) H 0.6482 0.0222 0.4996 0.0413 Uiso 1.00 calc
H(56) H 0.3285 -0.1889 0.4314 0.0353 Uiso 1.00 calc
H(57) H 0.4489 -0.4483 0.4704 0.0314 Uiso 1.00 calc
H(58) H 0.4925 -0.0602 0.3772 0.0348 Uiso 1.00 calc
H(59) H 0.4053 -0.0867 0.3588 0.0348 Uiso 1.00 calc
H(60) H 0.4209 -0.0320 0.4109 0.0348 Uiso 1.00 calc
H(61) H 0.2822 -0.3268 0.5023 0.0447 Uiso 1.00 calc
H(62) H 0.2611 -0.3726 0.4487 0.0447 Uiso 1.00 calc
H(63) H 0.3115 -0.4351 0.4888 0.0447 Uiso 1.00 calc
H(64) H 0.6074 -0.4320 0.4710 0.0401 Uiso 1.00 calc
H(65) H 0.5821 -0.4680 0.4160 0.0401 Uiso 1.00 calc
H(66) H 0.6374 -0.3738 0.4236 0.0401 Uiso 1.00 calc

loop_
_atom_site_aniso_label
_atom_site_aniso_U_11
_atom_site_aniso_U_22
_atom_site_aniso_U_33
_atom_site_aniso_U_12
_atom_site_aniso_U_13
_atom_site_aniso_U_23
Sb(1) 0.0160(2) 0.0231(2) 0.0256(2) -0.0010(2) 0.0000(2) -0.0014(2)
Sb(2) 0.0168(2) 0.0240(2) 0.0260(2) 0.0006(2) 0.0005(2) 0.0031(2)
Cl(1) 0.039(1) 0.046(1) 0.052(1) 0.0011(9) 0.0165(9) 0.0152(9)
Cl(2) 0.054(1) 0.085(2) 0.101(2) -0.033(1) -0.045(1) 0.061(2)
Cl(3) 0.121(2) 0.044(1) 0.054(1) 0.037(1) 0.032(1) 0.013(1)
Cl(4) 0.068(1) 0.0255(10) 0.058(1) 0.0071(9) -0.004(1) -0.0036(9)
Cl(5) 0.046(1) 0.056(1) 0.0444(10) -0.0137(10) 0.0184(9) -0.0105(10)
Cl(6) 0.0334(10) 0.059(1) 0.053(1) -0.0023(9) -0.0112(9) -0.023(1)
O(1) 0.023(2) 0.027(3) 0.035(2) -0.002(2) -0.007(2) 0.000(2)
O(2) 0.021(2) 0.035(3) 0.040(3) 0.007(2) 0.000(2) 0.002(2)
N(1) 0.022(3) 0.032(3) 0.027(3) 0.005(2) -0.006(2) 0.003(2)
N(2) 0.021(3) 0.034(3) 0.027(3) 0.005(2) 0.012(2) 0.005(2)
C(1) 0.022(3) 0.023(3) 0.028(3) 0.000(3) -0.001(3) 0.000(3)
C(2) 0.028(4) 0.027(4) 0.039(4) 0.002(3) 0.002(3) 0.006(3)
C(3) 0.018(3) 0.037(4) 0.021(3) -0.001(3) -0.002(2) 0.002(3)
C(4) 0.021(3) 0.025(4) 0.033(3) -0.004(3) 0.000(3) -0.001(3)
C(5) 0.034(4) 0.033(4) 0.026(3) -0.014(3) -0.002(3) -0.006(3)
C(6) 0.024(3) 0.044(4) 0.031(3) -0.010(3) -0.003(3) 0.001(3)
C(7) 0.015(3) 0.042(4) 0.032(3) 0.003(3) -0.005(3) 0.003(3)
C(8) 0.019(3) 0.036(4) 0.024(3) 0.001(3) -0.001(3) 0.005(3)
C(9) 0.034(4) 0.033(4) 0.051(4) 0.002(3) 0.007(4) -0.007(4)
C(10) 0.026(4) 0.052(5) 0.060(5) -0.022(4) -0.001(3) -0.002(4)
C(11) 0.023(3) 0.028(4) 0.035(3) 0.005(3) 0.002(3) 0.009(3)
C(12) 0.016(3) 0.026(4) 0.031(3) 0.001(3) 0.001(3) -0.002(3)
C(13) 0.022(3) 0.022(3) 0.027(3) -0.001(3) -0.001(3) 0.004(3)
C(14) 0.015(3) 0.033(4) 0.037(4) -0.002(3) -0.005(3) 0.009(3)
C(15) 0.022(3) 0.028(4) 0.040(4) 0.002(3) 0.010(3) 0.005(3)
C(16) 0.021(3) 0.028(4) 0.036(4) -0.004(3) 0.005(3) -0.006(3)
C(17) 0.022(3) 0.026(4) 0.033(3) -0.004(3) 0.000(3) -0.003(3)
C(18) 0.022(3) 0.030(4) 0.037(3) -0.004(3) -0.004(3) -0.001(3)
C(19) 0.020(3) 0.032(4) 0.047(4) 0.000(3) 0.010(3) 0.003(3)
C(20) 0.022(3) 0.054(5) 0.026(3) -0.005(3) -0.002(3) -0.012(3)
C(21) 0.018(3) 0.030(4) 0.029(3) -0.007(3) 0.000(3) 0.004(3)
C(22) 0.017(3) 0.024(4) 0.036(4) 0.001(3) 0.000(3) 0.002(3)
C(23) 0.021(3) 0.031(4) 0.030(3) -0.003(3) -0.001(3) 0.004(3)
C(24) 0.021(3) 0.045(4) 0.027(3) -0.001(3) -0.003(3) 0.001(3)
C(25) 0.024(3) 0.038(4) 0.032(3) -0.003(3) 0.001(3) -0.009(3)
C(26) 0.018(3) 0.029(4) 0.031(3) -0.006(3) 0.000(3) -0.004(3)
C(27) 0.031(4) 0.026(4) 0.038(4) -0.002(3) -0.001(3) 0.007(3)
C(28) 0.031(4) 0.066(6) 0.030(4) -0.001(4) -0.006(3) -0.005(4)
C(29) 0.041(4) 0.026(4) 0.041(4) 0.000(3) 0.002(3) -0.007(3)
C(30) 0.019(3) 0.034(4) 0.029(3) -0.001(3) 0.000(3) -0.002(3)
C(31) 0.026(3) 0.027(4) 0.037(4) -0.003(3) 0.002(3) 0.001(3)
C(32) 0.020(3) 0.018(3) 0.033(3) -0.001(2) -0.001(3) -0.008(3)
C(33) 0.029(3) 0.008(3) 0.034(3) 0.000(3) 0.003(3) -0.003(3)
C(34) 0.015(3) 0.031(4) 0.047(4) 0.002(3) -0.002(3) -0.002(3)
C(35) 0.020(3) 0.030(4) 0.042(4) -0.006(3) -0.010(3) 0.000(3)
C(36) 0.035(4) 0.025(4) 0.029(3) 0.001(3) -0.002(3) 0.007(3)
C(37) 0.027(3) 0.025(4) 0.031(3) 0.003(3) -0.002(3) 0.000(3)
C(38) 0.016(3) 0.026(4) 0.046(4) 0.000(3) 0.003(3) -0.003(3)
C(39) 0.029(4) 0.038(4) 0.049(4) 0.002(3) -0.009(3) 0.004(4)
C(40) 0.033(4) 0.056(5) 0.032(4) -0.001(4) -0.001(3) 0.014(4)
C(41) 0.018(3) 0.026(3) 0.032(3) -0.006(3) -0.002(3) -0.001(3)
C(42) 0.014(3) 0.033(4) 0.038(4) 0.001(3) -0.004(3) 0.004(3)
C(43) 0.025(3) 0.023(4) 0.032(3) -0.001(3) -0.004(3) 0.008(3)
C(44) 0.022(3) 0.025(4) 0.050(4) -0.003(3) -0.010(3) 0.010(3)
C(45) 0.023(3) 0.024(4) 0.053(4) 0.004(3) -0.002(3) -0.006(3)
C(46) 0.014(3) 0.036(4) 0.031(3) 0.000(3) -0.004(3) -0.009(3)
C(47) 0.040(4) 0.026(4) 0.030(3) -0.002(3) 0.004(3) 0.008(3)
C(48) 0.033(4) 0.024(4) 0.065(5) 0.003(3) 0.000(4) 0.007(4)
C(49) 0.032(4) 0.036(4) 0.032(4) -0.003(3) 0.001(3) -0.004(3)
C(50) 0.017(3) 0.025(3) 0.029(3) -0.002(3) 0.001(3) 0.001(3)
C(51) 0.023(3) 0.027(4) 0.031(3) 0.002(3) -0.002(3) -0.002(3)
C(52) 0.021(3) 0.038(4) 0.031(3) 0.005(3) -0.001(3) -0.008(3)
C(53) 0.018(3) 0.048(5) 0.022(3) -0.003(3) -0.003(2) -0.003(3)
C(54) 0.024(3) 0.025(4) 0.029(3) -0.007(3) 0.000(3) 0.007(3)
C(55) 0.020(3) 0.024(3) 0.028(3) -0.001(2) -0.004(3) 0.005(3)
C(56) 0.024(3) 0.025(4) 0.041(4) 0.002(3) -0.004(3) -0.002(3)
C(57) 0.023(3) 0.052(5) 0.041(4) -0.006(3) 0.006(3) 0.005(4)
C(58) 0.019(3) 0.042(4) 0.044(4) 0.006(3) 0.000(3) 0.017(3)

loop_
_atom_type_symbol
_atom_type_description
_atom_type_scat_dispersion_real
_atom_type_scat_dispersion_imag
_atom_type_scat_source
C C 0.003 0.002
;International Tables for Crystallography
(1992, Vol. C, Tables 4.2.6.8 and 6.1.1.1)
;
H H 0.000 0.000
;International Tables for Crystallography
(1992, Vol. C, Table 6.1.1.2)
;
Cl Cl 0.148 0.159
;International Tables for Crystallography
(1992, Vol. C, Tables 4.2.6.8 and 6.1.1.1)
;
N N 0.006 0.003
;International Tables for Crystallography
(1992, Vol. C, Tables 4.2.6.8 and 6.1.1.1)
;
O O 0.011 0.006
;International Tables for Crystallography
(1992, Vol. C, Tables 4.2.6.8 and 6.1.1.1)
;
Sb Sb -0.587 1.546
;International Tables for Crystallography
(1992, Vol. C, Tables 4.2.6.8 and 6.1.1.1)
;

loop_
_geom_angle_atom_site_label_1
_geom_angle_atom_site_label_2
_geom_angle_atom_site_label_3
_geom_angle
_geom_angle_publ_flag
N(1) Sb(1) C(3) 99.4(2) yes
N(1) Sb(1) C(12) 105.0(2) yes
N(1) Sb(1) C(21) 119.5(2) yes
C(3) Sb(1) C(12) 115.2(2) yes
C(3) Sb(1) C(21) 100.9(2) yes
C(12) Sb(1) C(21) 115.9(2) yes
N(2) Sb(2) C(32) 100.9(2) yes
N(2) Sb(2) C(41) 119.6(2) yes
N(2) Sb(2) C(50) 105.0(2) yes
C(32) Sb(2) C(41) 102.3(2) yes
C(32) Sb(2) C(50) 113.3(2) yes
C(41) Sb(2) C(50) 115.0(2) yes
Sb(1) N(1) C(1) 108.2(4) yes
Sb(2) N(2) C(30) 106.3(4) yes
O(1) C(1) N(1) 129.4(6) yes
O(1) C(1) C(2) 115.3(5) yes
N(1) C(1) C(2) 115.1(5) yes
Cl(1) C(2) Cl(2) 107.7(4) yes
Cl(1) C(2) Cl(3) 107.8(4) yes
Cl(1) C(2) C(1) 109.7(4) yes
Cl(2) C(2) Cl(3) 109.3(4) yes
Cl(2) C(2) C(1) 115.2(5) yes
Cl(3) C(2) C(1) 107.0(4) yes
Sb(1) C(3) C(4) 124.5(4) yes
Sb(1) C(3) C(8) 115.8(5) yes
C(4) C(3) C(8) 119.7(6) yes
C(3) C(4) C(5) 118.6(6) yes
C(3) C(4) C(9) 124.3(6) yes
C(5) C(4) C(9) 117.1(6) yes
C(4) C(5) C(6) 122.5(6) yes
C(5) C(6) C(7) 118.0(6) yes
C(5) C(6) C(10) 120.9(7) yes
C(7) C(6) C(10) 121.1(6) yes
C(6) C(7) C(8) 122.2(6) yes
C(3) C(8) C(7) 118.9(6) yes
C(3) C(8) C(11) 123.5(6) yes
C(7) C(8) C(11) 117.6(6) yes
Sb(1) C(12) C(13) 120.9(4) yes
Sb(1) C(12) C(17) 117.2(4) yes
C(13) C(12) C(17) 121.6(5) yes
C(12) C(13) C(14) 117.6(5) yes
C(12) C(13) C(18) 124.3(5) yes
C(14) C(13) C(18) 117.9(5) yes
C(13) C(14) C(15) 122.2(6) yes
C(14) C(15) C(16) 118.3(5) yes
C(14) C(15) C(19) 120.5(6) yes
C(16) C(15) C(19) 121.1(6) yes
C(15) C(16) C(17) 122.2(6) yes
C(12) C(17) C(16) 117.9(6) yes
C(12) C(17) C(20) 124.0(5) yes
C(16) C(17) C(20) 117.9(5) yes
Sb(1) C(21) C(22) 116.8(5) yes
Sb(1) C(21) C(26) 121.4(4) yes
C(22) C(21) C(26) 121.5(5) yes
C(21) C(22) C(23) 118.4(6) yes
C(21) C(22) C(27) 123.5(6) yes
C(23) C(22) C(27) 118.1(6) yes
C(22) C(23) C(24) 121.7(6) yes
C(23) C(24) C(25) 118.6(6) yes
C(23) C(24) C(28) 120.6(6) yes
C(25) C(24) C(28) 120.8(6) yes
C(24) C(25) C(26) 123.5(6) yes
C(21) C(26) C(25) 116.2(6) yes
C(21) C(26) C(29) 124.3(5) yes
C(25) C(26) C(29) 119.5(6) yes
O(2) C(30) N(2) 130.8(6) yes
O(2) C(30) C(31) 117.0(6) yes
N(2) C(30) C(31) 112.1(5) yes
Cl(4) C(31) Cl(5) 108.9(3) yes
Cl(4) C(31) Cl(6) 108.0(4) yes
Cl(4) C(31) C(30) 111.9(5) yes
Cl(5) C(31) Cl(6) 108.3(4) yes
Cl(5) C(31) C(30) 108.3(4) yes
Cl(6) C(31) C(30) 111.4(4) yes
Sb(2) C(32) C(33) 114.8(4) yes
Sb(2) C(32) C(37) 126.4(4) yes
C(33) C(32) C(37) 118.8(5) yes
C(32) C(33) C(34) 119.5(5) yes
C(32) C(33) C(38) 122.5(5) yes
C(34) C(33) C(38) 118.0(5) yes
C(33) C(34) C(35) 122.7(5) yes
C(34) C(35) C(36) 116.9(6) yes
C(34) C(35) C(39) 121.2(6) yes
C(36) C(35) C(39) 121.8(6) yes
C(35) C(36) C(37) 122.9(6) yes
C(32) C(37) C(36) 118.8(5) yes
C(32) C(37) C(40) 125.1(6) yes
C(36) C(37) C(40) 116.1(5) yes
Sb(2) C(41) C(42) 121.1(5) yes
Sb(2) C(41) C(46) 117.5(5) yes
C(42) C(41) C(46) 121.3(6) yes
C(41) C(42) C(43) 116.6(6) yes
C(41) C(42) C(47) 124.1(6) yes
C(43) C(42) C(47) 119.3(6) yes
C(42) C(43) C(44) 124.2(6) yes
C(43) C(44) C(45) 117.1(6) yes
C(43) C(44) C(48) 122.5(6) yes
C(45) C(44) C(48) 120.4(7) yes
C(44) C(45) C(46) 122.6(6) yes
C(41) C(46) C(45) 118.1(6) yes
C(41) C(46) C(49) 121.6(6) yes
C(45) C(46) C(49) 120.3(6) yes
Sb(2) C(50) C(51) 122.1(4) yes
Sb(2) C(50) C(55) 116.5(4) yes
C(51) C(50) C(55) 121.3(5) yes
C(50) C(51) C(52) 118.0(6) yes
C(50) C(51) C(56) 123.8(5) yes
C(52) C(51) C(56) 118.2(5) yes
C(51) C(52) C(53) 122.2(6) yes
C(52) C(53) C(54) 118.2(5) yes
C(52) C(53) C(57) 121.0(6) yes
C(54) C(53) C(57) 120.7(6) yes
C(53) C(54) C(55) 122.7(6) yes
C(50) C(55) C(54) 117.4(5) yes
C(50) C(55) C(58) 123.3(5) yes
C(54) C(55) C(58) 119.4(5) yes

loop_
_geom_bond_atom_site_label_1
_geom_bond_atom_site_label_2
_geom_bond_distance
_geom_bond_publ_flag
Sb(1) N(1) 1.989(5) yes
Sb(1) C(3) 2.148(6) yes
Sb(1) C(12) 2.145(6) yes
Sb(1) C(21) 2.134(6) yes
Sb(2) N(2) 1.992(5) yes
Sb(2) C(32) 2.151(6) yes
Sb(2) C(41) 2.151(6) yes
Sb(2) C(50) 2.145(6) yes
Cl(1) C(2) 1.767(6) yes
Cl(2) C(2) 1.746(7) yes
Cl(3) C(2) 1.784(7) yes
Cl(4) C(31) 1.772(7) yes
Cl(5) C(31) 1.770(6) yes
Cl(6) C(31) 1.773(7) yes
O(1) C(1) 1.265(7) yes
O(2) C(30) 1.244(7) yes
N(1) C(1) 1.329(8) yes
N(2) C(30) 1.330(8) yes
C(1) C(2) 1.551(9) yes
C(3) C(4) 1.427(9) yes
C(3) C(8) 1.409(8) yes
C(4) C(5) 1.388(8) yes
C(4) C(9) 1.509(9) yes
C(5) C(6) 1.388(9) yes
C(6) C(7) 1.395(9) yes
C(6) C(10) 1.518(9) yes
C(7) C(8) 1.391(8) yes
C(8) C(11) 1.516(9) yes
C(12) C(13) 1.407(8) yes
C(12) C(17) 1.396(8) yes
C(13) C(14) 1.402(8) yes
C(13) C(18) 1.515(8) yes
C(14) C(15) 1.389(9) yes
C(15) C(16) 1.383(9) yes
C(15) C(19) 1.504(8) yes
C(16) C(17) 1.404(8) yes
C(17) C(20) 1.500(9) yes
C(21) C(22) 1.411(8) yes
C(21) C(26) 1.427(9) yes
C(22) C(23) 1.404(8) yes
C(22) C(27) 1.494(9) yes
C(23) C(24) 1.388(9) yes
C(24) C(25) 1.382(9) yes
C(24) C(28) 1.518(9) yes
C(25) C(26) 1.409(8) yes
C(26) C(29) 1.474(9) yes
C(30) C(31) 1.573(9) yes
C(32) C(33) 1.414(8) yes
C(32) C(37) 1.405(8) yes
C(33) C(34) 1.381(8) yes
C(33) C(38) 1.517(9) yes
C(34) C(35) 1.382(9) yes
C(35) C(36) 1.390(8) yes
C(35) C(39) 1.498(9) yes
C(36) C(37) 1.393(9) yes
C(37) C(40) 1.528(9) yes
C(41) C(42) 1.412(8) yes
C(41) C(46) 1.411(8) yes
C(42) C(43) 1.396(9) yes
C(42) C(47) 1.504(9) yes
C(43) C(44) 1.384(9) yes
C(44) C(45) 1.388(10) yes
C(44) C(48) 1.508(9) yes
C(45) C(46) 1.395(9) yes
C(46) C(49) 1.509(9) yes
C(50) C(51) 1.406(8) yes
C(50) C(55) 1.412(8) yes
C(51) C(52) 1.395(8) yes
C(51) C(56) 1.519(9) yes
C(52) C(53) 1.387(9) yes
C(53) C(54) 1.385(8) yes
C(53) C(57) 1.504(8) yes
C(54) C(55) 1.395(8) yes
C(55) C(58) 1.507(8) yes

loop_
_geom_contact_atom_site_label_1
_geom_contact_atom_site_label_2
_geom_contact_distance
_geom_contact_site_symmetry_2
Cl(1) Cl(1) 3.319(4) 3_765
Cl(4) C(48) 3.537(7) 1_545
Cl(6) C(43) 3.279(6) 2_645
Cl(6) C(42) 3.569(6) 2_645
O(1) C(27) 3.448(8) 2_755
C(6) C(47) 3.476(9) .
C(7) C(53) 3.430(9) 2_655
C(7) C(54) 3.458(9) 2_655
C(7) C(47) 3.540(9) .
C(8) C(52) 3.550(9) 2_655
C(11) C(52) 3.485(9) 2_655
C(14) C(38) 3.395(9) 2_755
C(14) C(33) 3.589(8) 2_755
C(15) C(34) 3.362(9) 2_755
C(15) C(33) 3.539(9) 2_755
C(16) C(34) 3.400(9) 2_755
C(19) C(58) 3.580(9) 2_755
C(20) C(57) 3.534(9) 2_655
C(28) C(39) 3.526(10) 3_756

loop_
_geom_torsion_atom_site_label_1
_geom_torsion_atom_site_label_2
_geom_torsion_atom_site_label_3
_geom_torsion_atom_site_label_4
_geom_torsion
_geom_torsion_publ_flag
Sb(1) N(1) C(1) O(1) -4.7(8) yes
Sb(1) N(1) C(1) C(2) 179.9(4) yes
Sb(1) C(3) C(4) C(5) -176.9(4) yes
Sb(1) C(3) C(4) C(9) 4.7(9) yes
Sb(1) C(3) C(8) C(7) 176.7(4) yes
Sb(1) C(3) C(8) C(11) -4.9(7) yes
Sb(1) C(12) C(13) C(14) -177.1(5) yes
Sb(1) C(12) C(13) C(18) -0.9(8) yes
Sb(1) C(12) C(17) C(16) 178.9(5) yes
Sb(1) C(12) C(17) C(20) 3.7(8) yes
Sb(1) C(21) C(22) C(23) -171.3(4) yes
Sb(1) C(21) C(22) C(27) 8.7(8) yes
Sb(1) C(21) C(26) C(25) 171.4(4) yes
Sb(1) C(21) C(26) C(29) -9.0(8) yes
Sb(2) N(2) C(30) O(2) 3.7(8) yes
Sb(2) N(2) C(30) C(31) -176.4(4) yes
Sb(2) C(32) C(33) C(34) -173.8(5) yes
Sb(2) C(32) C(33) C(38) 6.0(7) yes
Sb(2) C(32) C(37) C(36) 174.2(5) yes
Sb(2) C(32) C(37) C(40) -8.4(9) yes
Sb(2) C(41) C(42) C(43) -177.7(4) yes
Sb(2) C(41) C(42) C(47) 3.3(8) yes
Sb(2) C(41) C(46) C(45) 179.2(4) yes
Sb(2) C(41) C(46) C(49) -0.4(7) yes
Sb(2) C(50) C(51) C(52) -178.3(4) yes
Sb(2) C(50) C(51) C(56) 5.3(8) yes
Sb(2) C(50) C(55) C(54) 177.6(4) yes
Sb(2) C(50) C(55) C(58) -3.7(8) yes
Cl(1) C(2) C(1) O(1) 46.0(7) yes
Cl(1) C(2) C(1) N(1) -138.0(5) yes
Cl(2) C(2) C(1) O(1) 167.6(4) yes
Cl(2) C(2) C(1) N(1) -16.3(7) yes
Cl(3) C(2) C(1) O(1) -70.7(6) yes
Cl(3) C(2) C(1) N(1) 105.4(5) yes
Cl(4) C(31) C(30) O(2) -132.4(5) yes
Cl(4) C(31) C(30) N(2) 47.7(6) yes
Cl(5) C(31) C(30) O(2) 107.6(6) yes
Cl(5) C(31) C(30) N(2) -72.3(6) yes
Cl(6) C(31) C(30) O(2) -11.4(7) yes
Cl(6) C(31) C(30) N(2) 168.7(4) yes
N(1) Sb(1) C(3) C(4) 128.0(5) yes
N(1) Sb(1) C(3) C(8) -51.0(5) yes
N(1) Sb(1) C(12) C(13) 115.2(5) yes
N(1) Sb(1) C(12) C(17) -59.1(5) yes
N(1) Sb(1) C(21) C(22) 167.2(4) yes
N(1) Sb(1) C(21) C(26) -6.4(5) yes
N(2) Sb(2) C(32) C(33) 54.1(5) yes
N(2) Sb(2) C(32) C(37) -125.6(5) yes
N(2) Sb(2) C(41) C(42) 5.3(6) yes
N(2) Sb(2) C(41) C(46) -171.2(4) yes
N(2) Sb(2) C(50) C(51) -118.2(5) yes
N(2) Sb(2) C(50) C(55) 57.5(5) yes
C(1) N(1) Sb(1) C(3) -175.0(4) yes
C(1) N(1) Sb(1) C(12) -55.6(4) yes
C(1) N(1) Sb(1) C(21) 76.6(4) yes
C(3) Sb(1) C(12) C(13) -136.6(5) yes
C(3) Sb(1) C(12) C(17) 49.1(5) yes
C(3) Sb(1) C(21) C(22) 59.7(5) yes
C(3) Sb(1) C(21) C(26) -113.9(5) yes
C(3) C(4) C(5) C(6) -1.3(10) yes
C(3) C(8) C(7) C(6) 1.8(9) yes
C(4) C(3) Sb(1) C(12) 16.5(6) yes
C(4) C(3) Sb(1) C(21) -109.2(5) yes
C(4) C(3) C(8) C(7) -2.3(9) yes
C(4) C(3) C(8) C(11) 176.1(5) yes
C(4) C(5) C(6) C(7) 0.7(10) yes
C(4) C(5) C(6) C(10) -178.6(6) yes
C(5) C(4) C(3) C(8) 2.1(9) yes
C(5) C(6) C(7) C(8) -0.9(10) yes
C(6) C(5) C(4) C(9) 177.2(6) yes
C(6) C(7) C(8) C(11) -176.7(6) yes
C(8) C(3) Sb(1) C(12) -162.5(4) yes
C(8) C(3) Sb(1) C(21) 71.8(5) yes
C(8) C(3) C(4) C(9) -176.3(6) yes
C(8) C(7) C(6) C(10) 178.4(6) yes
C(12) Sb(1) C(21) C(22) -65.5(5) yes
C(12) Sb(1) C(21) C(26) 120.9(5) yes
C(12) C(13) C(14) C(15) -0.6(9) yes
C(12) C(17) C(16) C(15) -2.7(10) yes
C(13) C(12) Sb(1) C(21) -19.1(6) yes
C(13) C(12) C(17) C(16) 4.6(9) yes
C(13) C(12) C(17) C(20) -170.5(6) yes
C(13) C(14) C(15) C(16) 2.5(10) yes
C(13) C(14) C(15) C(19) 178.2(6) yes
C(14) C(13) C(12) C(17) -3.0(9) yes
C(14) C(15) C(16) C(17) -0.8(10) yes
C(15) C(14) C(13) C(18) -177.1(6) yes
C(15) C(16) C(17) C(20) 172.8(6) yes
C(17) C(12) Sb(1) C(21) 166.6(5) yes
C(17) C(12) C(13) C(18) 173.1(6) yes
C(17) C(16) C(15) C(19) -176.5(6) yes
C(21) C(22) C(23) C(24) 0.4(9) yes
C(21) C(26) C(25) C(24) -1.3(9) yes
C(22) C(21) C(26) C(25) -1.9(8) yes
C(22) C(21) C(26) C(29) 177.7(6) yes
C(22) C(23) C(24) C(25) -3.4(10) yes
C(22) C(23) C(24) C(28) 176.0(6) yes
C(23) C(22) C(21) C(26) 2.3(9) yes
C(23) C(24) C(25) C(26) 3.9(10) yes
C(24) C(23) C(22) C(27) -179.6(6) yes
C(24) C(25) C(26) C(29) 179.1(6) yes
C(26) C(21) C(22) C(27) -177.7(6) yes
C(26) C(25) C(24) C(28) -175.6(6) yes
C(30) N(2) Sb(2) C(32) 174.7(4) yes
C(30) N(2) Sb(2) C(41) -74.3(4) yes
C(30) N(2) Sb(2) C(50) 56.7(4) yes
C(32) Sb(2) C(41) C(42) 115.5(5) yes
C(32) Sb(2) C(41) C(46) -61.0(5) yes
C(32) Sb(2) C(50) C(51) 132.6(5) yes
C(32) Sb(2) C(50) C(55) -51.7(5) yes
C(32) C(33) C(34) C(35) -2.3(10) yes
C(32) C(37) C(36) C(35) 1.4(10) yes
C(33) C(32) Sb(2) C(41) -69.7(5) yes
C(33) C(32) Sb(2) C(50) 165.9(4) yes
C(33) C(32) C(37) C(36) -5.5(9) yes
C(33) C(32) C(37) C(40) 171.9(6) yes
C(33) C(34) C(35) C(36) -1(1) yes
C(33) C(34) C(35) C(39) 176.4(6) yes
C(34) C(33) C(32) C(37) 6.0(9) yes
C(34) C(35) C(36) C(37) 2(1) yes
C(35) C(34) C(33) C(38) 178.0(6) yes
C(35) C(36) C(37) C(40) -176.3(6) yes
C(37) C(32) Sb(2) C(41) 110.6(5) yes
C(37) C(32) Sb(2) C(50) -13.8(6) yes
C(37) C(32) C(33) C(38) -174.3(6) yes
C(37) C(36) C(35) C(39) -175.9(6) yes
C(41) Sb(2) C(50) C(51) 15.4(6) yes
C(41) Sb(2) C(50) C(55) -168.8(4) yes
C(41) C(42) C(43) C(44) -0.7(9) yes
C(41) C(46) C(45) C(44) -2.2(10) yes
C(42) C(41) Sb(2) C(50) -121.2(5) yes
C(42) C(41) C(46) C(45) 2.7(9) yes
C(42) C(41) C(46) C(49) -176.9(6) yes
C(42) C(43) C(44) C(45) 1.2(10) yes
C(42) C(43) C(44) C(48) -178.6(6) yes
C(43) C(42) C(41) C(46) -1.3(9) yes
C(43) C(44) C(45) C(46) 0.3(10) yes
C(44) C(43) C(42) C(47) 178.4(6) yes
C(44) C(45) C(46) C(49) 177.4(6) yes
C(46) C(41) Sb(2) C(50) 62.3(5) yes
C(46) C(41) C(42) C(47) 179.6(6) yes
C(46) C(45) C(44) C(48) -179.9(6) yes
C(50) C(51) C(52) C(53) -1.5(9) yes
C(50) C(55) C(54) C(53) 2.5(9) yes
C(51) C(50) C(55) C(54) -6.5(9) yes
C(51) C(50) C(55) C(58) 172.2(6) yes
C(51) C(52) C(53) C(54) -2.5(9) yes
C(51) C(52) C(53) C(57) 179.7(6) yes
C(52) C(51) C(50) C(55) 6.1(9) yes
C(52) C(53) C(54) C(55) 1.9(9) yes
C(53) C(52) C(51) C(56) 175.1(6) yes
C(53) C(54) C(55) C(58) -176.3(6) yes
C(55) C(50) C(51) C(56) -170.3(6) yes
C(55) C(54) C(53) C(57) 179.7(6) yes
C(55) C(54) C(53) C(57) 179.7(6) yes

loop_
_cod_related_entry_id
_cod_related_entry_database
_cod_related_entry_code
1 ChemSpider 30660554
